data_7711085
loop_
_publ_author_name
'Peppas, Anastassios'
'Sokalis, Demetrios'
'Perganti, Dorothea'
'Schnakenburg, Gregor'
'Falaras, Polycarpos'
'Philippopoulos, athanassios'

_publ_section_title
;
 Sterically demanding pyridine-quinoline anchoring ligands as building
 blocks for copper(I)-based dye-sensitized solar cells (DSSCs) complexes
;
_journal_name_full 'Dalton Transactions'
_journal_paper_doi 10.1039/D2DT02382B
_journal_year 2022
_chemical_formula_moiety 'C34 H28 Cu N4 O4, C H Cl3, F6 P, 0.13(H2 O)'
_chemical_formula_sum 'C35 H29.29 Cl3 Cu F6 N4 O4.14 P'
_chemical_formula_weight 887.09
_chemical_name_systematic TP40
_space_group_crystal_system monoclinic
_space_group_IT_number 15
_space_group_name_Hall '-C 2yc'
_space_group_name_H-M_alt 'C 1 2/c 1'
_atom_sites_solution_hydrogens mixed
_audit_creation_date 2015-12-23
_audit_creation_method
;
Olex2 1.2
(compiled 2015.09.21 svn.r3230 for OlexSys, GUI svn.r5103)
;
_audit_update_record
;
2022-07-07 deposited with the CCDC.	2022-08-29 downloaded from the CCDC.
;
_cell_angle_alpha 90
_cell_angle_beta 118.4701(15)
_cell_angle_gamma 90
_cell_formula_units_Z 8
_cell_length_a 31.4899(10)
_cell_length_b 9.7925(3)
_cell_length_c 27.9839(10)
_cell_measurement_reflns_used 9855
_cell_measurement_temperature 100
_cell_measurement_theta_max 72.23
_cell_measurement_theta_min 3.49
_cell_volume 7585.7(4)
_computing_cell_refinement 'SAINT v8.34A (Bruker, 2013)'
_computing_data_reduction 'SAINT v8.34A (Bruker, 2013)'
_computing_molecular_graphics 'Olex2 (Dolomanov et al., 2009)'
_computing_publication_material 'Olex2 (Dolomanov et al., 2009)'
_computing_structure_refinement 'XL (Sheldrick, 2008)'
_computing_structure_solution 'XS (Sheldrick, 2008)'
_diffrn_ambient_temperature 100.01
_diffrn_detector 'Bruker Photon100 detector'
_diffrn_detector_area_resol_mean 7.9
_diffrn_detector_type 'CMOS area detector'
_diffrn_measured_fraction_theta_full 1.000
_diffrn_measured_fraction_theta_max 1.000
_diffrn_measurement_device 'three-circle diffractometer'
_diffrn_measurement_device_type 'Bruker D8-Venture'
_diffrn_measurement_method 'fine slicing \w and \f scans'
_diffrn_radiation_monochromator 'mirror optics'
_diffrn_radiation_probe x-ray
_diffrn_radiation_type CuK\a
_diffrn_radiation_wavelength 1.54178
_diffrn_reflns_av_R_equivalents 0.1200
_diffrn_reflns_av_unetI/netI 0.0504
_diffrn_reflns_Laue_measured_fraction_full 1.000
_diffrn_reflns_Laue_measured_fraction_max 1.000
_diffrn_reflns_limit_h_max 37
_diffrn_reflns_limit_h_min -37
_diffrn_reflns_limit_k_max 11
_diffrn_reflns_limit_k_min -11
_diffrn_reflns_limit_l_max 33
_diffrn_reflns_limit_l_min -33
_diffrn_reflns_number 69447
_diffrn_reflns_point_group_measured_fraction_full 1.000
_diffrn_reflns_point_group_measured_fraction_max 1.000
_diffrn_reflns_theta_full 67.679
_diffrn_reflns_theta_max 67.747
_diffrn_reflns_theta_min 3.193
_diffrn_source 'microfocus sealed X-ray tube'
_diffrn_source_type 'Incoatec I\ms'
_diffrn_standards_number 0
_exptl_absorpt_coefficient_mu 3.815
_exptl_absorpt_correction_T_max 0.7536
_exptl_absorpt_correction_T_min 0.3640
_exptl_absorpt_correction_type empirical
_exptl_absorpt_process_details
;
SADABS-2014/5 (Bruker,2014/5) was used for absorption correction.
wR2(int) was 0.1814 before and 0.1135 after correction.
The Ratio of minimum to maximum transmission is 0.4830.
The \l/2 correction factor is 0.00150.
;
_exptl_crystal_colour 'clear pink'
_exptl_crystal_colour_lustre clear
_exptl_crystal_colour_primary pink
_exptl_crystal_density_diffrn 1.554
_exptl_crystal_description plate
_exptl_crystal_F_000 3596
_exptl_crystal_size_max 0.17
_exptl_crystal_size_mid 0.16
_exptl_crystal_size_min 0.04
_refine_diff_density_max 1.155
_refine_diff_density_min -1.652
_refine_diff_density_rms 0.125
_refine_ls_extinction_method none
_refine_ls_goodness_of_fit_ref 1.038
_refine_ls_hydrogen_treatment constr
_refine_ls_matrix_type full
_refine_ls_number_parameters 532
_refine_ls_number_reflns 6873
_refine_ls_number_restraints 102
_refine_ls_restrained_S_all 1.041
_refine_ls_R_factor_all 0.1259
_refine_ls_R_factor_gt 0.0964
_refine_ls_shift/su_max 0.001
_refine_ls_shift/su_mean 0.000
_refine_ls_structure_factor_coef Fsqd
_refine_ls_weighting_details 'w=1/[\s^2^(Fo^2^)+(0.1241P)^2^+89.9890P] where P=(Fo^2^+2Fc^2^)/3'
_refine_ls_weighting_scheme calc
_refine_ls_wR_factor_gt 0.2427
_refine_ls_wR_factor_ref 0.2710
_reflns_Friedel_coverage 0.000
_reflns_number_gt 5034
_reflns_number_total 6873
_reflns_threshold_expression 'I > 2\s(I)'
_cod_data_source_file d2dt02382b1.cif
_cod_data_source_block cu_6CHCl3013H2O
_cod_database_code 7711085
_shelx_space_group_comment
;
The symmetry employed for this shelxl refinement is uniquely defined
by the following loop, which should always be used as a source of
symmetry information in preference to the above space-group names.
They are only intended as comments.
;
_shelx_estimated_absorpt_t_max 0.862
_shelx_estimated_absorpt_t_min 0.563
_olex2_refinement_description
;
1. Fixed Uiso
 At 1.2 times of:
  All C(H) groups, All C(H,H) groups
 At 1.5 times of:
  All C(H,H,H) groups, All C(H,H,H,H,H,H) groups, All O(H,H) groups
2. Uiso/Uaniso restraints and constraints
O4 \\sim O4S \\sim C29 \\sim O3 \\sim O3S \\sim C30: within 2A with sigma of
0.005 and sigma for terminal atoms of 0.01
Uanis(O4S) \\sim Ueq, Uanis(O4) \\sim Ueq, Uanis(O3) \\sim Ueq, Uanis(O3S)
\\sim Ueq, Uanis(C30) \\sim Ueq, Uanis(C29) \\sim Ueq: with sigma of 0.001 and
sigma for terminal atoms of 0.002
Uanis(O5) \\sim Ueq: with sigma of 0.001 and sigma for terminal atoms of 0.002
3. Others
 Sof(H30D)=Sof(H30E)=Sof(H30F)=Sof(O4S)=Sof(O3S)=1-FVAR(1)
 Sof(H30A)=Sof(H30B)=Sof(H30C)=Sof(O3)=Sof(O4)=FVAR(1)
 Sof(O5)=Sof(H5A)=Sof(H5B)=FVAR(2)
 Sof(Cl3S)=Sof(H35A)=1-FVAR(3)
 Sof(Cl3)=Sof(H35)=FVAR(3)
4.a Free rotating group:
 O5(H5A,H5B)
4.b Ternary CH refined with riding coordinates:
 C35(H35), C35(H35A)
4.c Me refined with riding coordinates:
 C30(H30A,H30B,H30C), C30(H30D,H30E,H30F)
4.d Aromatic/amide H refined with riding coordinates:
 C2(H2), C3(H3), C4(H4), C8(H8), C14(H14), C15(H15), C16(H16), C17(H17),
 C19(H19), C20(H20), C21(H21), C25(H25), C31(H31), C32(H32), C33(H33), C34(H34)
4.e Idealised Me refined as rotating group:
 C6(H6A,H6B,H6C), C13(H13A,H13B,H13C), C23(H23A,H23B,H23C)
;
_shelx_shelxl_version_number 2014/7
_olex2_submission_special_instructions 'No special instructions were received'

loop_
_space_group_symop_operation_xyz
'x, y, z'
'-x, y, -z+1/2'
'x+1/2, y+1/2, z'
'-x+1/2, y+1/2, -z+1/2'
'-x, -y, -z'
'x, -y, z-1/2'
'-x+1/2, -y+1/2, -z'
'x+1/2, -y+1/2, z-1/2'

loop_
_atom_site_label
_atom_site_type_symbol
_atom_site_fract_x
_atom_site_fract_y
_atom_site_fract_z
_atom_site_U_iso_or_equiv
_atom_site_adp_type
_atom_site_occupancy
_atom_site_site_symmetry_order
_atom_site_calc_flag
_atom_site_refinement_flags_posn
_atom_site_refinement_flags_adp
_atom_site_refinement_flags_occupancy
_atom_site_disorder_assembly
_atom_site_disorder_group
Cu Cu 0.12181(3) 0.05509(9) 0.13127(4) 0.0377(3) Uani 1 1 d . . . . .
O1 O 0.07295(17) 0.6064(5) -0.0353(2) 0.0509(12) Uani 1 1 d . . . . .
O2 O 0.02942(17) 0.6937(5) 0.0009(2) 0.0526(12) Uani 1 1 d . . . . .
N1 N 0.13330(16) 0.0228(5) 0.0677(2) 0.0358(12) Uani 1 1 d . . . . .
N2 N 0.10319(15) 0.2419(5) 0.0978(2) 0.0353(12) Uani 1 1 d . . . . .
N3 N 0.07523(16) -0.0327(5) 0.1524(2) 0.0316(11) Uani 1 1 d . . . . .
N4 N 0.16843(16) 0.0133(5) 0.2092(2) 0.0381(12) Uani 1 1 d . . . . .
C1 C 0.1509(2) -0.0903(6) 0.0564(3) 0.0407(15) Uani 1 1 d . . . . .
C2 C 0.1590(2) -0.0952(7) 0.0115(3) 0.0505(18) Uani 1 1 d . . . . .
H2 H 0.1711 -0.1762 0.0036 0.061 Uiso 1 1 calc R . . . .
C3 C 0.1493(2) 0.0164(7) -0.0210(3) 0.0456(16) Uani 1 1 d . . . . .
H3 H 0.1547 0.0133 -0.0517 0.055 Uiso 1 1 calc R . . . .
C4 C 0.1319(2) 0.1339(7) -0.0096(3) 0.0410(15) Uani 1 1 d . . . . .
H4 H 0.1252 0.2125 -0.0320 0.049 Uiso 1 1 calc R . . . .
C5 C 0.12415(18) 0.1347(6) 0.0354(3) 0.0343(13) Uani 1 1 d . . . . .
C6 C 0.1607(2) -0.2089(7) 0.0944(3) 0.0501(18) Uani 1 1 d . . . . .
H6A H 0.1888 -0.1885 0.1295 0.075 Uiso 1 1 calc GR . . . .
H6B H 0.1671 -0.2908 0.0787 0.075 Uiso 1 1 calc GR . . . .
H6C H 0.1324 -0.2248 0.0996 0.075 Uiso 1 1 calc GR . . . .
C7 C 0.10559(18) 0.2544(6) 0.0517(3) 0.0345(14) Uani 1 1 d . . . . .
C8 C 0.09081(19) 0.3748(6) 0.0201(3) 0.0356(14) Uani 1 1 d . . . . .
H8 H 0.0939 0.3812 -0.0119 0.043 Uiso 1 1 calc R . . . .
C9 C 0.07206(19) 0.4820(6) 0.0352(3) 0.0362(14) Uani 1 1 d . . . . .
C10 C 0.06768(19) 0.4714(6) 0.0837(3) 0.0381(15) Uani 1 1 d . . . . .
C11 C 0.08490(19) 0.3486(6) 0.1145(3) 0.0369(14) Uani 1 1 d . . . . .
C12 C 0.0556(2) 0.6059(6) -0.0008(3) 0.0393(15) Uani 1 1 d . . . . .
C13 C 0.0552(3) 0.7110(7) -0.0770(3) 0.0522(18) Uani 1 1 d . . . . .
H13A H 0.0686 0.6963 -0.1018 0.078 Uiso 1 1 calc GR . . . .
H13B H 0.0650 0.8011 -0.0599 0.078 Uiso 1 1 calc GR . . . .
H13C H 0.0198 0.7065 -0.0974 0.078 Uiso 1 1 calc GR . . . .
C14 C 0.0478(2) 0.5725(7) 0.1040(3) 0.0457(17) Uani 1 1 d . . . . .
H14 H 0.0359 0.6555 0.0847 0.055 Uiso 1 1 calc R . . . .
C15 C 0.0458(2) 0.5513(7) 0.1507(3) 0.0504(18) Uani 1 1 d . . . . .
H15 H 0.0315 0.6190 0.1630 0.061 Uiso 1 1 calc R . . . .
C16 C 0.0641(2) 0.4317(7) 0.1815(3) 0.0485(17) Uani 1 1 d . . . . .
H16 H 0.0632 0.4202 0.2147 0.058 Uiso 1 1 calc R . . . .
C17 C 0.0832(2) 0.3321(7) 0.1634(3) 0.0430(15) Uani 1 1 d . . . . .
H17 H 0.0955 0.2509 0.1841 0.052 Uiso 1 1 calc R . . . .
C18 C 0.02713(19) -0.0473(6) 0.1201(3) 0.0338(13) Uani 1 1 d . . . . .
C19 C -0.0022(2) -0.0873(8) 0.1413(3) 0.0509(18) Uani 1 1 d . . . . .
H19 H -0.0361 -0.0952 0.1184 0.061 Uiso 1 1 calc R . . . .
C20 C 0.0176(3) -0.1160(10) 0.1959(3) 0.065(2) Uani 1 1 d . . . . .
H20 H -0.0023 -0.1449 0.2109 0.078 Uiso 1 1 calc R . . . .
C21 C 0.0670(2) -0.1025(8) 0.2287(3) 0.0535(18) Uani 1 1 d . . . . .
H21 H 0.0814 -0.1220 0.2664 0.064 Uiso 1 1 calc R . . . .
C22 C 0.0948(2) -0.0604(6) 0.2058(3) 0.0366(14) Uani 1 1 d . . . . .
C23 C 0.0081(2) -0.0188(6) 0.0611(3) 0.0378(14) Uani 1 1 d . . . . .
H23A H 0.0152 0.0761 0.0563 0.057 Uiso 1 1 calc GR . . . .
H23B H -0.0269 -0.0332 0.0419 0.057 Uiso 1 1 calc GR . . . .
H23C H 0.0235 -0.0804 0.0463 0.057 Uiso 1 1 calc GR . . . .
C24 C 0.14829(19) -0.0406(6) 0.2374(3) 0.0356(14) Uani 1 1 d . . . . .
C25 C 0.1750(2) -0.0779(7) 0.2918(3) 0.0464(16) Uani 1 1 d . . . . .
H25 H 0.1591 -0.1141 0.3106 0.056 Uiso 1 1 calc R . . . .
C26 C 0.2245(2) -0.0621(7) 0.3184(3) 0.0485(17) Uani 1 1 d . . . . .
C27 C 0.2474(2) -0.0077(7) 0.2904(3) 0.0475(18) Uani 1 1 d . . . . .
C28 C 0.2178(2) 0.0304(6) 0.2348(3) 0.0432(17) Uani 1 1 d . . . . .
C29 C 0.2516(4) -0.1071(11) 0.3757(4) 0.0762(18) Uani 1 1 d . U . . .
C30 C 0.2513(5) -0.1687(14) 0.4550(5) 0.105(2) Uani 1 1 d . U . . .
H30A H 0.2386 -0.1394 0.4792 0.158 Uiso 0.550(9) 1 calc R . P A 1
H30B H 0.2391 -0.2602 0.4409 0.158 Uiso 0.550(9) 1 calc R . P A 1
H30C H 0.2866 -0.1707 0.4751 0.158 Uiso 0.550(9) 1 calc R . P A 1
H30D H 0.2316 -0.2151 0.4685 0.158 Uiso 0.450(9) 1 calc R . P A 2
H30E H 0.2822 -0.2164 0.4681 0.158 Uiso 0.450(9) 1 calc R . P A 2
H30F H 0.2571 -0.0742 0.4681 0.158 Uiso 0.450(9) 1 calc R . P A 2
C31 C 0.2981(2) 0.0134(8) 0.3126(4) 0.060(2) Uani 1 1 d . . . . .
H31 H 0.3190 -0.0117 0.3493 0.072 Uiso 1 1 calc R . . . .
C32 C 0.3168(2) 0.0672(8) 0.2833(4) 0.067(3) Uani 1 1 d . . . . .
H32 H 0.3507 0.0822 0.2999 0.081 Uiso 1 1 calc R . . . .
C33 C 0.2877(2) 0.1032(8) 0.2278(4) 0.064(2) Uani 1 1 d . . . . .
H33 H 0.3019 0.1386 0.2071 0.077 Uiso 1 1 calc R . . . .
C34 C 0.2381(2) 0.0857(7) 0.2042(4) 0.055(2) Uani 1 1 d . . . . .
H34 H 0.2179 0.1113 0.1675 0.066 Uiso 1 1 calc R . . . .
Cl1 Cl 0.19120(11) 0.2880(2) 0.31283(13) 0.0900(8) Uani 1 1 d . . . . .
Cl2 Cl 0.12344(10) 0.1574(3) 0.34098(15) 0.1002(10) Uani 1 1 d . . . . .
Cl3 Cl 0.2176(2) 0.210(2) 0.4202(5) 0.107(6) Uani 0.59(3) 1 d . . P B 1
Cl3S Cl 0.2148(4) 0.288(2) 0.4301(5) 0.114(4) Uani 0.41(3) 1 d . . P B 2
C35 C 0.1697(3) 0.2797(11) 0.3603(4) 0.079(3) Uani 1 1 d . . . . .
H35 H 0.1594 0.3712 0.3669 0.094 Uiso 0.59(3) 1 calc R . P B 1
H35A H 0.1521 0.3682 0.3547 0.094 Uiso 0.41(3) 1 calc R . P B 2
P P 0.10114(9) 0.3677(2) -0.14469(11) 0.0709(7) Uani 1 1 d . . . . .
F1 F 0.0536(2) 0.3426(6) -0.2010(2) 0.0944(17) Uani 1 1 d . . . . .
F2 F 0.0897(3) 0.5278(6) -0.1538(3) 0.119(3) Uani 1 1 d . . . . .
F3 F 0.1469(2) 0.3945(9) -0.0889(3) 0.119(3) Uani 1 1 d . . . . .
F4 F 0.10929(17) 0.2073(5) -0.13883(19) 0.0629(12) Uani 1 1 d . . . . .
F5 F 0.1324(2) 0.3782(6) -0.1749(3) 0.0961(19) Uani 1 1 d . . . . .
F6 F 0.0702(2) 0.3559(5) -0.1135(2) 0.0798(15) Uani 1 1 d . . . . .
O3 O 0.2342(5) -0.0645(15) 0.4056(5) 0.088(2) Uani 0.550(9) 1 d . U P A 1
O4 O 0.2891(4) -0.1763(14) 0.3963(5) 0.073(2) Uani 0.550(9) 1 d . U P A 1
O4S O 0.2952(6) -0.0852(19) 0.4023(7) 0.086(3) Uani 0.450(9) 1 d . U P A 2
O3S O 0.2244(6) -0.1695(18) 0.3924(7) 0.087(2) Uani 0.450(9) 1 d . U P A 2
O5 O 0.2426(12) -0.467(4) 0.3991(14) 0.043(11) Uani 0.133(15) 1 d . U P . .
H5A H 0.2142 -0.4742 0.3707 0.064 Uiso 0.133(15) 1 d G . P . .
H5B H 0.2424 -0.4012 0.4197 0.064 Uiso 0.133(15) 1 d G . P . .

loop_
_atom_site_aniso_label
_atom_site_aniso_U_11
_atom_site_aniso_U_22
_atom_site_aniso_U_33
_atom_site_aniso_U_23
_atom_site_aniso_U_13
_atom_site_aniso_U_12
Cu 0.0224(4) 0.0315(5) 0.0617(6) -0.0025(4) 0.0222(4) -0.0031(3)
O1 0.043(3) 0.039(3) 0.077(3) 0.007(2) 0.035(3) 0.007(2)
O2 0.042(3) 0.040(3) 0.073(3) 0.001(2) 0.026(2) 0.012(2)
N1 0.020(2) 0.030(3) 0.057(3) -0.009(2) 0.019(2) -0.0037(19)
N2 0.017(2) 0.031(3) 0.061(3) -0.008(2) 0.020(2) -0.0049(18)
N3 0.019(2) 0.021(2) 0.052(3) -0.004(2) 0.015(2) -0.0010(17)
N4 0.017(2) 0.026(2) 0.064(3) -0.003(2) 0.013(2) -0.0008(19)
C1 0.025(3) 0.030(3) 0.063(4) -0.010(3) 0.018(3) -0.002(2)
C2 0.034(3) 0.043(4) 0.079(5) -0.021(4) 0.030(3) 0.003(3)
C3 0.034(3) 0.043(4) 0.068(4) -0.013(3) 0.031(3) -0.003(3)
C4 0.021(3) 0.040(4) 0.065(4) -0.007(3) 0.022(3) -0.005(2)
C5 0.016(2) 0.030(3) 0.058(4) -0.008(3) 0.018(3) -0.006(2)
C6 0.040(4) 0.032(3) 0.074(5) -0.007(3) 0.024(3) 0.010(3)
C7 0.014(2) 0.028(3) 0.064(4) -0.006(3) 0.020(3) -0.004(2)
C8 0.019(3) 0.030(3) 0.061(4) -0.005(3) 0.022(3) -0.005(2)
C9 0.016(3) 0.026(3) 0.062(4) -0.004(3) 0.015(3) -0.003(2)
C10 0.015(2) 0.030(3) 0.065(4) -0.007(3) 0.016(3) -0.004(2)
C11 0.017(2) 0.033(3) 0.059(4) -0.009(3) 0.016(3) -0.003(2)
C12 0.024(3) 0.032(3) 0.060(4) -0.005(3) 0.018(3) -0.004(2)
C13 0.046(4) 0.038(4) 0.075(5) 0.004(3) 0.031(4) 0.001(3)
C14 0.025(3) 0.039(4) 0.067(5) -0.008(3) 0.017(3) 0.006(3)
C15 0.032(3) 0.047(4) 0.072(5) -0.016(4) 0.025(3) 0.008(3)
C16 0.031(3) 0.052(4) 0.067(5) -0.015(3) 0.026(3) -0.005(3)
C17 0.030(3) 0.039(4) 0.064(4) -0.009(3) 0.026(3) -0.006(3)
C18 0.020(3) 0.028(3) 0.050(4) -0.004(3) 0.014(2) -0.005(2)
C19 0.023(3) 0.064(5) 0.063(5) 0.001(4) 0.018(3) -0.010(3)
C20 0.035(4) 0.106(7) 0.058(5) 0.005(5) 0.025(3) -0.020(4)
C21 0.037(4) 0.068(5) 0.056(4) 0.009(4) 0.022(3) -0.007(3)
C22 0.025(3) 0.028(3) 0.055(4) -0.002(3) 0.018(3) 0.000(2)
C23 0.022(3) 0.035(3) 0.054(4) -0.001(3) 0.015(3) -0.004(2)
C24 0.020(3) 0.025(3) 0.056(4) -0.005(3) 0.013(3) 0.001(2)
C25 0.028(3) 0.040(4) 0.062(4) 0.002(3) 0.015(3) 0.010(3)
C26 0.028(3) 0.040(4) 0.064(4) -0.001(3) 0.012(3) 0.011(3)
C27 0.024(3) 0.030(3) 0.075(5) -0.013(3) 0.012(3) 0.007(2)
C28 0.017(3) 0.023(3) 0.081(5) -0.013(3) 0.017(3) -0.002(2)
C29 0.075(2) 0.077(2) 0.077(2) -0.0003(10) 0.0364(12) 0.0015(10)
C30 0.104(2) 0.105(2) 0.105(2) 0.0008(10) 0.0490(13) 0.0007(10)
C31 0.017(3) 0.044(4) 0.095(6) -0.015(4) 0.007(3) 0.004(3)
C32 0.018(3) 0.040(4) 0.122(8) -0.013(4) 0.014(4) -0.002(3)
C33 0.031(4) 0.038(4) 0.126(8) -0.012(4) 0.038(5) -0.009(3)
C34 0.027(3) 0.031(3) 0.106(6) -0.007(4) 0.031(4) -0.008(3)
Cl1 0.116(2) 0.0459(12) 0.133(2) 0.0075(13) 0.0797(19) 0.0002(12)
Cl2 0.0775(16) 0.0800(17) 0.172(3) -0.0342(18) 0.0826(19) -0.0061(13)
Cl3 0.062(3) 0.141(12) 0.105(5) 0.044(6) 0.029(3) -0.014(4)
Cl3S 0.085(5) 0.100(9) 0.123(7) -0.022(6) 0.023(5) 0.018(5)
C35 0.056(5) 0.073(6) 0.104(7) -0.002(5) 0.035(5) 0.010(5)
P 0.0864(16) 0.0510(13) 0.1017(18) -0.0250(12) 0.0663(15) -0.0273(11)
F1 0.091(4) 0.077(4) 0.100(4) 0.002(3) 0.033(3) -0.004(3)
F2 0.159(7) 0.060(4) 0.187(7) -0.018(4) 0.122(6) -0.025(4)
F3 0.077(4) 0.177(7) 0.117(5) -0.065(5) 0.058(4) -0.056(4)
F4 0.075(3) 0.058(3) 0.076(3) -0.004(2) 0.052(3) -0.002(2)
F5 0.133(5) 0.077(4) 0.130(5) -0.017(3) 0.105(5) -0.032(4)
F6 0.091(4) 0.066(3) 0.115(4) -0.021(3) 0.076(3) -0.017(3)
O3 0.088(2) 0.089(2) 0.088(2) -0.0004(10) 0.0419(12) 0.0018(10)
O4 0.069(3) 0.073(3) 0.075(3) -0.0001(19) 0.0338(19) 0.0054(19)
O4S 0.083(3) 0.085(3) 0.086(3) 0.0011(19) 0.038(2) -0.0010(19)
O3S 0.087(2) 0.088(2) 0.088(2) 0.0010(10) 0.0415(12) -0.0006(10)
O5 0.043(11) 0.043(11) 0.043(11) 0.000(2) 0.020(6) 0.000(2)

loop_
_atom_type_symbol
_atom_type_description
_atom_type_scat_dispersion_real
_atom_type_scat_dispersion_imag
_atom_type_scat_source
C C 0.0181 0.0091 'International Tables Vol C Tables 4.2.6.8 and 6.1.1.4'
H H 0.0000 0.0000 'International Tables Vol C Tables 4.2.6.8 and 6.1.1.4'
Cl Cl 0.3639 0.7018 'International Tables Vol C Tables 4.2.6.8 and 6.1.1.4'
Cu Cu -1.9646 0.5888 'International Tables Vol C Tables 4.2.6.8 and 6.1.1.4'
F F 0.0727 0.0534 'International Tables Vol C Tables 4.2.6.8 and 6.1.1.4'
N N 0.0311 0.0180 'International Tables Vol C Tables 4.2.6.8 and 6.1.1.4'
O O 0.0492 0.0322 'International Tables Vol C Tables 4.2.6.8 and 6.1.1.4'
P P 0.2955 0.4335 'International Tables Vol C Tables 4.2.6.8 and 6.1.1.4'

loop_
_geom_angle_atom_site_label_1
_geom_angle_atom_site_label_2
_geom_angle_atom_site_label_3
_geom_angle
_geom_angle_site_symmetry_1
_geom_angle_site_symmetry_3
_geom_angle_publ_flag
N1 Cu N2 82.3(2) . . ?
N1 Cu N3 131.11(19) . . ?
N1 Cu N4 125.8(2) . . ?
N2 Cu N3 115.67(18) . . ?
N4 Cu N2 126.3(2) . . ?
N4 Cu N3 81.5(2) . . ?
C12 O1 C13 117.1(5) . . ?
C1 N1 Cu 127.5(5) . . ?
C1 N1 C5 119.3(6) . . ?
C5 N1 Cu 113.1(4) . . ?
C7 N2 Cu 113.3(4) . . ?
C7 N2 C11 118.9(5) . . ?
C11 N2 Cu 127.5(5) . . ?
C18 N3 Cu 126.1(4) . . ?
C22 N3 Cu 113.5(4) . . ?
C22 N3 C18 119.7(5) . . ?
C24 N4 Cu 114.5(4) . . ?
C24 N4 C28 118.6(6) . . ?
C28 N4 Cu 126.8(5) . . ?
N1 C1 C2 120.8(6) . . ?
N1 C1 C6 116.1(6) . . ?
C2 C1 C6 123.1(6) . . ?
C1 C2 H2 120.1 . . ?
C3 C2 C1 119.7(6) . . ?
C3 C2 H2 120.1 . . ?
C2 C3 H3 119.9 . . ?
C2 C3 C4 120.1(7) . . ?
C4 C3 H3 119.9 . . ?
C3 C4 H4 120.8 . . ?
C3 C4 C5 118.5(7) . . ?
C5 C4 H4 120.8 . . ?
N1 C5 C4 121.5(5) . . ?
N1 C5 C7 115.1(5) . . ?
C4 C5 C7 123.4(6) . . ?
C1 C6 H6A 109.5 . . ?
C1 C6 H6B 109.5 . . ?
C1 C6 H6C 109.5 . . ?
H6A C6 H6B 109.5 . . ?
H6A C6 H6C 109.5 . . ?
H6B C6 H6C 109.5 . . ?
N2 C7 C5 116.1(5) . . ?
N2 C7 C8 121.9(5) . . ?
C8 C7 C5 122.0(6) . . ?
C7 C8 H8 119.6 . . ?
C9 C8 C7 120.7(6) . . ?
C9 C8 H8 119.6 . . ?
C8 C9 C10 119.2(6) . . ?
C8 C9 C12 118.5(6) . . ?
C10 C9 C12 122.3(5) . . ?
C11 C10 C9 116.9(5) . . ?
C14 C10 C9 126.0(6) . . ?
C14 C10 C11 117.1(6) . . ?
N2 C11 C10 122.3(6) . . ?
N2 C11 C17 117.3(6) . . ?
C17 C11 C10 120.4(6) . . ?
O1 C12 C9 111.3(5) . . ?
O2 C12 O1 123.7(6) . . ?
O2 C12 C9 125.0(6) . . ?
O1 C13 H13A 109.5 . . ?
O1 C13 H13B 109.5 . . ?
O1 C13 H13C 109.5 . . ?
H13A C13 H13B 109.5 . . ?
H13A C13 H13C 109.5 . . ?
H13B C13 H13C 109.5 . . ?
C10 C14 H14 119.6 . . ?
C15 C14 C10 120.8(7) . . ?
C15 C14 H14 119.6 . . ?
C14 C15 H15 119.2 . . ?
C14 C15 C16 121.6(6) . . ?
C16 C15 H15 119.2 . . ?
C15 C16 H16 120.2 . . ?
C17 C16 C15 119.6(7) . . ?
C17 C16 H16 120.2 . . ?
C11 C17 H17 119.7 . . ?
C16 C17 C11 120.5(7) . . ?
C16 C17 H17 119.7 . . ?
N3 C18 C19 120.8(6) . . ?
N3 C18 C23 116.8(5) . . ?
C19 C18 C23 122.3(5) . . ?
C18 C19 H19 120.2 . . ?
C18 C19 C20 119.7(6) . . ?
C20 C19 H19 120.2 . . ?
C19 C20 H20 120.4 . . ?
C19 C20 C21 119.3(7) . . ?
C21 C20 H20 120.4 . . ?
C20 C21 H21 120.5 . . ?
C22 C21 C20 119.0(7) . . ?
C22 C21 H21 120.5 . . ?
N3 C22 C21 121.5(6) . . ?
N3 C22 C24 114.9(5) . . ?
C21 C22 C24 123.5(6) . . ?
C18 C23 H23A 109.5 . . ?
C18 C23 H23B 109.5 . . ?
C18 C23 H23C 109.5 . . ?
H23A C23 H23B 109.5 . . ?
H23A C23 H23C 109.5 . . ?
H23B C23 H23C 109.5 . . ?
N4 C24 C22 114.9(5) . . ?
N4 C24 C25 122.7(5) . . ?
C25 C24 C22 122.4(6) . . ?
C24 C25 H25 120.1 . . ?
C26 C25 C24 119.9(7) . . ?
C26 C25 H25 120.1 . . ?
C25 C26 C27 119.4(7) . . ?
C25 C26 C29 118.1(7) . . ?
C27 C26 C29 122.5(7) . . ?
C26 C27 C28 117.9(6) . . ?
C26 C27 C31 125.4(7) . . ?
C31 C27 C28 116.7(7) . . ?
N4 C28 C27 121.4(6) . . ?
N4 C28 C34 117.4(7) . . ?
C34 C28 C27 121.2(6) . . ?
O3 C29 C26 114.2(10) . . ?
O4 C29 C26 126.6(10) . . ?
O4 C29 O3 119.2(12) . . ?
O4S C29 C26 120.4(11) . . ?
O4S C29 O3S 126.7(14) . . ?
O3S C29 C26 113.0(11) . . ?
H30A C30 H30B 109.5 . . ?
H30A C30 H30C 109.5 . . ?
H30B C30 H30C 109.5 . . ?
H30D C30 H30E 109.5 . . ?
H30D C30 H30F 109.5 . . ?
H30E C30 H30F 109.5 . . ?
O3 C30 H30A 109.5 . . ?
O3 C30 H30B 109.5 . . ?
O3 C30 H30C 109.5 . . ?
O3S C30 H30D 109.5 . . ?
O3S C30 H30E 109.5 . . ?
O3S C30 H30F 109.5 . . ?
C27 C31 H31 119.2 . . ?
C32 C31 C27 121.6(8) . . ?
C32 C31 H31 119.2 . . ?
C31 C32 H32 119.0 . . ?
C31 C32 C33 121.9(6) . . ?
C33 C32 H32 119.0 . . ?
C32 C33 H33 120.6 . . ?
C34 C33 C32 118.8(8) . . ?
C34 C33 H33 120.6 . . ?
C28 C34 H34 120.1 . . ?
C33 C34 C28 119.8(8) . . ?
C33 C34 H34 120.1 . . ?
Cl1 C35 Cl2 111.1(6) . . ?
Cl1 C35 Cl3 105.7(7) . . ?
Cl1 C35 Cl3S 115.5(6) . . ?
Cl1 C35 H35 112.0 . . ?
Cl1 C35 H35A 103.1 . . ?
Cl2 C35 Cl3 103.7(7) . . ?
Cl2 C35 Cl3S 118.5(9) . . ?
Cl2 C35 H35 112.0 . . ?
Cl2 C35 H35A 103.1 . . ?
Cl3 C35 H35 112.0 . . ?
Cl3S C35 H35A 103.1 . . ?
F1 P F2 87.6(4) . . ?
F3 P F1 178.4(4) . . ?
F3 P F2 91.5(5) . . ?
F3 P F4 92.1(4) . . ?
F3 P F5 90.6(4) . . ?
F3 P F6 88.8(3) . . ?
F4 P F1 88.8(3) . . ?
F4 P F2 176.4(4) . . ?
F4 P F6 89.0(3) . . ?
F5 P F1 90.7(4) . . ?
F5 P F2 90.1(3) . . ?
F5 P F4 90.5(3) . . ?
F5 P F6 179.2(4) . . ?
F6 P F1 89.9(3) . . ?
F6 P F2 90.5(3) . . ?
C29 O3 C30 106.8(11) . . ?
C29 O3S C30 107.9(13) . . ?
H5A O5 H5B 109.5 . . ?

loop_
_geom_bond_atom_site_label_1
_geom_bond_atom_site_label_2
_geom_bond_distance
_geom_bond_site_symmetry_2
_geom_bond_publ_flag
Cu N1 2.003(5) . ?
Cu N2 2.011(5) . ?
Cu N3 2.016(5) . ?
Cu N4 2.007(5) . ?
O1 C12 1.318(8) . ?
O1 C13 1.449(9) . ?
O2 C12 1.208(7) . ?
N1 C1 1.342(8) . ?
N1 C5 1.360(8) . ?
N2 C7 1.333(8) . ?
N2 C11 1.377(8) . ?
N3 C18 1.351(7) . ?
N3 C22 1.345(8) . ?
N4 C24 1.333(8) . ?
N4 C28 1.378(7) . ?
C1 C2 1.397(10) . ?
C1 C6 1.503(10) . ?
C2 H2 0.9500 . ?
C2 C3 1.361(11) . ?
C3 H3 0.9500 . ?
C3 C4 1.377(9) . ?
C4 H4 0.9500 . ?
C4 C5 1.393(9) . ?
C5 C7 1.476(8) . ?
C6 H6A 0.9800 . ?
C6 H6B 0.9800 . ?
C6 H6C 0.9800 . ?
C7 C8 1.413(9) . ?
C8 H8 0.9500 . ?
C8 C9 1.366(8) . ?
C9 C10 1.431(9) . ?
C9 C12 1.502(9) . ?
C10 C11 1.428(9) . ?
C10 C14 1.426(9) . ?
C11 C17 1.406(10) . ?
C13 H13A 0.9800 . ?
C13 H13B 0.9800 . ?
C13 H13C 0.9800 . ?
C14 H14 0.9500 . ?
C14 C15 1.355(11) . ?
C15 H15 0.9500 . ?
C15 C16 1.405(11) . ?
C16 H16 0.9500 . ?
C16 C17 1.363(9) . ?
C17 H17 0.9500 . ?
C18 C19 1.373(9) . ?
C18 C23 1.490(9) . ?
C19 H19 0.9500 . ?
C19 C20 1.375(11) . ?
C20 H20 0.9500 . ?
C20 C21 1.383(10) . ?
C21 H21 0.9500 . ?
C21 C22 1.372(9) . ?
C22 C24 1.496(8) . ?
C23 H23A 0.9800 . ?
C23 H23B 0.9800 . ?
C23 H23C 0.9800 . ?
C24 C25 1.394(10) . ?
C25 H25 0.9500 . ?
C25 C26 1.379(9) . ?
C26 C27 1.399(11) . ?
C26 C29 1.478(12) . ?
C27 C28 1.429(10) . ?
C27 C31 1.426(9) . ?
C28 C34 1.397(11) . ?
C29 O3 1.269(15) . ?
C29 O4 1.240(15) . ?
C29 O4S 1.230(18) . ?
C29 O3S 1.305(18) . ?
C30 H30A 0.9800 . ?
C30 H30B 0.9800 . ?
C30 H30C 0.9800 . ?
C30 H30D 0.9800 . ?
C30 H30E 0.9800 . ?
C30 H30F 0.9800 . ?
C30 O3 1.591(17) . ?
C30 O3S 1.539(19) . ?
C31 H31 0.9500 . ?
C31 C32 1.325(13) . ?
C32 H32 0.9500 . ?
C32 C33 1.423(13) . ?
C33 H33 0.9500 . ?
C33 C34 1.386(9) . ?
C34 H34 0.9500 . ?
Cl1 C35 1.758(11) . ?
Cl2 C35 1.759(10) . ?
Cl3 C35 1.770(12) . ?
Cl3S C35 1.787(15) . ?
C35 H35 1.0000 . ?
C35 H35A 1.0000 . ?
P F1 1.593(6) . ?
P F2 1.602(7) . ?
P F3 1.562(7) . ?
P F4 1.587(5) . ?
P F5 1.579(5) . ?
P F6 1.591(5) . ?
O5 H5A 0.8703 . ?
O5 H5B 0.8701 . ?

loop_
_geom_torsion_atom_site_label_1
_geom_torsion_atom_site_label_2
_geom_torsion_atom_site_label_3
_geom_torsion_atom_site_label_4
_geom_torsion
_geom_torsion_site_symmetry_1
_geom_torsion_site_symmetry_2
_geom_torsion_site_symmetry_3
_geom_torsion_site_symmetry_4
_geom_torsion_publ_flag
Cu N1 C1 C2 -177.1(4) . . . . ?
Cu N1 C1 C6 3.5(8) . . . . ?
Cu N1 C5 C4 177.5(4) . . . . ?
Cu N1 C5 C7 -2.8(6) . . . . ?
Cu N2 C7 C5 -3.8(6) . . . . ?
Cu N2 C7 C8 175.6(4) . . . . ?
Cu N2 C11 C10 -172.5(4) . . . . ?
Cu N2 C11 C17 6.9(7) . . . . ?
Cu N3 C18 C19 -168.7(5) . . . . ?
Cu N3 C18 C23 11.6(7) . . . . ?
Cu N3 C22 C21 170.8(5) . . . . ?
Cu N3 C22 C24 -8.7(6) . . . . ?
Cu N4 C24 C22 0.2(6) . . . . ?
Cu N4 C24 C25 179.2(5) . . . . ?
Cu N4 C28 C27 -177.9(4) . . . . ?
Cu N4 C28 C34 1.7(8) . . . . ?
N1 C1 C2 C3 0.7(9) . . . . ?
N1 C5 C7 N2 4.5(7) . . . . ?
N1 C5 C7 C8 -175.0(5) . . . . ?
N2 C7 C8 C9 -1.9(8) . . . . ?
N2 C11 C17 C16 -177.9(5) . . . . ?
N3 C18 C19 C20 -1.5(11) . . . . ?
N3 C22 C24 N4 5.7(8) . . . . ?
N3 C22 C24 C25 -173.2(6) . . . . ?
N4 C24 C25 C26 -1.4(10) . . . . ?
N4 C28 C34 C33 -179.1(6) . . . . ?
C1 N1 C5 C4 1.1(8) . . . . ?
C1 N1 C5 C7 -179.1(5) . . . . ?
C1 C2 C3 C4 0.1(10) . . . . ?
C2 C3 C4 C5 -0.4(9) . . . . ?
C3 C4 C5 N1 -0.3(8) . . . . ?
C3 C4 C5 C7 180.0(5) . . . . ?
C4 C5 C7 N2 -175.8(5) . . . . ?
C4 C5 C7 C8 4.8(8) . . . . ?
C5 N1 C1 C2 -1.4(8) . . . . ?
C5 N1 C1 C6 179.3(5) . . . . ?
C5 C7 C8 C9 177.5(5) . . . . ?
C6 C1 C2 C3 -179.9(6) . . . . ?
C7 N2 C11 C10 1.0(8) . . . . ?
C7 N2 C11 C17 -179.6(5) . . . . ?
C7 C8 C9 C10 0.3(8) . . . . ?
C7 C8 C9 C12 -178.3(5) . . . . ?
C8 C9 C10 C11 1.8(8) . . . . ?
C8 C9 C10 C14 -178.3(5) . . . . ?
C8 C9 C12 O1 -16.0(7) . . . . ?
C8 C9 C12 O2 163.2(6) . . . . ?
C9 C10 C11 N2 -2.5(8) . . . . ?
C9 C10 C11 C17 178.1(5) . . . . ?
C9 C10 C14 C15 -179.7(6) . . . . ?
C10 C9 C12 O1 165.5(5) . . . . ?
C10 C9 C12 O2 -15.2(9) . . . . ?
C10 C11 C17 C16 1.6(9) . . . . ?
C10 C14 C15 C16 1.8(10) . . . . ?
C11 N2 C7 C5 -178.2(4) . . . . ?
C11 N2 C7 C8 1.3(7) . . . . ?
C11 C10 C14 C15 0.1(9) . . . . ?
C12 C9 C10 C11 -179.7(5) . . . . ?
C12 C9 C10 C14 0.1(9) . . . . ?
C13 O1 C12 O2 -6.7(9) . . . . ?
C13 O1 C12 C9 172.5(5) . . . . ?
C14 C10 C11 N2 177.6(5) . . . . ?
C14 C10 C11 C17 -1.8(8) . . . . ?
C14 C15 C16 C17 -2.0(10) . . . . ?
C15 C16 C17 C11 0.3(9) . . . . ?
C18 N3 C22 C21 -0.5(9) . . . . ?
C18 N3 C22 C24 -180.0(5) . . . . ?
C18 C19 C20 C21 0.8(13) . . . . ?
C19 C20 C21 C22 0.1(13) . . . . ?
C20 C21 C22 N3 -0.2(11) . . . . ?
C20 C21 C22 C24 179.2(7) . . . . ?
C21 C22 C24 N4 -173.8(6) . . . . ?
C21 C22 C24 C25 7.3(10) . . . . ?
C22 N3 C18 C19 1.4(9) . . . . ?
C22 N3 C18 C23 -178.3(5) . . . . ?
C22 C24 C25 C26 177.5(6) . . . . ?
C23 C18 C19 C20 178.1(7) . . . . ?
C24 N4 C28 C27 -0.3(8) . . . . ?
C24 N4 C28 C34 179.4(5) . . . . ?
C24 C25 C26 C27 0.5(10) . . . . ?
C24 C25 C26 C29 -178.0(7) . . . . ?
C25 C26 C27 C28 0.5(9) . . . . ?
C25 C26 C27 C31 -179.6(6) . . . . ?
C25 C26 C29 O3 -48.7(13) . . . . ?
C25 C26 C29 O4 133.8(12) . . . . ?
C25 C26 C29 O4S -174.2(13) . . . . ?
C25 C26 C29 O3S 6.1(14) . . . . ?
C26 C27 C28 N4 -0.6(9) . . . . ?
C26 C27 C28 C34 179.8(6) . . . . ?
C26 C27 C31 C32 -179.1(7) . . . . ?
C26 C29 O3 C30 155.6(9) . . . . ?
C26 C29 O3S C30 -161.7(10) . . . . ?
C27 C26 C29 O3 132.9(11) . . . . ?
C27 C26 C29 O4 -44.6(16) . . . . ?
C27 C26 C29 O4S 7.4(17) . . . . ?
C27 C26 C29 O3S -172.3(11) . . . . ?
C27 C28 C34 C33 0.6(10) . . . . ?
C27 C31 C32 C33 -1.9(12) . . . . ?
C28 N4 C24 C22 -177.7(5) . . . . ?
C28 N4 C24 C25 1.2(9) . . . . ?
C28 C27 C31 C32 0.8(10) . . . . ?
C29 C26 C27 C28 178.9(7) . . . . ?
C29 C26 C27 C31 -1.2(11) . . . . ?
C31 C27 C28 N4 179.5(6) . . . . ?
C31 C27 C28 C34 -0.2(9) . . . . ?
C31 C32 C33 C34 2.3(12) . . . . ?
C32 C33 C34 C28 -1.6(11) . . . . ?
O4 C29 O3 C30 -26.7(17) . . . . ?
O4S C29 O3S C30 19(2) . . . . ?
